data_2232498
loop_
_publ_author_name
'Smith, Graham'
'Wermuth, Urs D.'

_publ_section_title
;
 Poly[tetra-\m-aqua-diaquatetrakis[\m-(<i>E</i>)-2-nitrocinnamato]tetrarubidium]
;
_journal_coeditor_code WM2542
_journal_issue 11
_journal_name_full 'Acta Crystallographica Section E'
_journal_page_first m1594
_journal_page_last m1595
_journal_paper_doi 10.1107/S1600536811043406
_journal_volume 67
_journal_year 2011
_chemical_formula_iupac 'Rb (C9 H6 N O4) (H2 O)1.5'
_chemical_formula_moiety 'C9 H9 N O5.5 Rb'
_chemical_formula_sum 'C9 H9 N O5.5 Rb'
_chemical_formula_weight 304.64
_chemical_name_common 'rubidium <i>trans</i>-2-nitrocinnamate 1.5 hydrate'
_chemical_name_systematic
;
Poly[tetra-\m-aqua-diaquatetrakis[\m-(<i>E</i>)-2-nitrocinnamato]tetrarubidium]
;
_space_group_IT_number 2
_symmetry_cell_setting triclinic
_symmetry_space_group_name_Hall '-P 1'
_symmetry_space_group_name_H-M 'P -1'
_atom_sites_solution_hydrogens geom
_atom_sites_solution_primary direct
_atom_sites_solution_secondary difmap
_audit_creation_method SHELXL97
_cell_angle_alpha 89.5447(15)
_cell_angle_beta 88.6733(16)
_cell_angle_gamma 84.8679(16)
_cell_formula_units_Z 8
_cell_length_a 7.02312(14)
_cell_length_b 7.77072(15)
_cell_length_c 41.1902(8)
_cell_measurement_reflns_used 10977
_cell_measurement_temperature 200(2)
_cell_measurement_theta_max 28.69
_cell_measurement_theta_min 3.23
_cell_volume 2238.29(8)
_computing_cell_refinement 'CrysAlis PRO (Oxford Diffraction, 2010)'
_computing_data_collection 'CrysAlis PRO (Oxford Diffraction, 2010)'
_computing_data_reduction 'CrysAlis PRO (Oxford Diffraction, 2010)'
_computing_molecular_graphics 'PLATON (Spek, 2009)'
_computing_publication_material 'PLATON (Spek, 2009)'
_computing_structure_refinement 'SHELXL97 (Sheldrick, 2008) within WinGX (Farrugia, 1999)'
_computing_structure_solution 'SHELXS97 (Sheldrick, 2008)'
_diffrn_ambient_temperature 200(2)
_diffrn_detector_area_resol_mean 16.077
_diffrn_measured_fraction_theta_full 0.998
_diffrn_measured_fraction_theta_max 0.998
_diffrn_measurement_device_type 'Oxford Diffraction Gemini-S CCD detector'
_diffrn_measurement_method \w
_diffrn_radiation_monochromator graphite
_diffrn_radiation_source 'Enhance (Mo) X-ray source'
_diffrn_radiation_type MoK\a
_diffrn_radiation_wavelength 0.71073
_diffrn_reflns_av_R_equivalents 0.0361
_diffrn_reflns_av_sigmaI/netI 0.0608
_diffrn_reflns_limit_h_max 8
_diffrn_reflns_limit_h_min -8
_diffrn_reflns_limit_k_max 9
_diffrn_reflns_limit_k_min -9
_diffrn_reflns_limit_l_max 50
_diffrn_reflns_limit_l_min -50
_diffrn_reflns_number 26954
_diffrn_reflns_theta_full 26.00
_diffrn_reflns_theta_max 26.00
_diffrn_reflns_theta_min 3.24
_diffrn_standards_number 0
_exptl_absorpt_coefficient_mu 4.435
_exptl_absorpt_correction_T_max 0.980
_exptl_absorpt_correction_T_min 0.591
_exptl_absorpt_correction_type multi-scan
_exptl_absorpt_process_details '(<i>CrysAlis PRO</i>; Oxford Diffraction, 2010)'
_exptl_crystal_colour colourless
_exptl_crystal_density_diffrn 1.808
_exptl_crystal_density_method 'not measured'
_exptl_crystal_description plate
_exptl_crystal_F_000 1208
_exptl_crystal_size_max 0.40
_exptl_crystal_size_mid 0.30
_exptl_crystal_size_min 0.15
_refine_diff_density_max 0.501
_refine_diff_density_min -0.534
_refine_ls_extinction_method none
_refine_ls_goodness_of_fit_ref 1.053
_refine_ls_hydrogen_treatment constr
_refine_ls_matrix_type full
_refine_ls_number_parameters 595
_refine_ls_number_reflns 8812
_refine_ls_number_restraints 0
_refine_ls_restrained_S_all 1.053
_refine_ls_R_factor_all 0.0641
_refine_ls_R_factor_gt 0.0388
_refine_ls_shift/su_max 0.001
_refine_ls_shift/su_mean 0.000
_refine_ls_structure_factor_coef Fsqd
_refine_ls_weighting_details 'calc w=1/[\s^2^(Fo^2^)+(0.0237P)^2^ where P=(Fo^2^+2Fc^2^)/3'
_refine_ls_weighting_scheme calc
_refine_ls_wR_factor_gt 0.0603
_refine_ls_wR_factor_ref 0.0641
_reflns_number_gt 6333
_reflns_number_total 8812
_reflns_threshold_expression I>2\s(I)
_cod_data_source_file wm2542.cif
_cod_data_source_block I
_cod_depositor_comments
;

2019-10-30
Z value and formula fixed to values more according to usual
chemical conventions.                 miguel
;
_cod_original_formula_sum 'C36 H36 N4 O22 Rb4'
_cod_original_formula_weight 1218.57
_cod_original_formula_moiety 'C36 H36 N4 O22 Rb4'
_cod_original_formula_iupac '[Rb4 (C9 H6 N O4)4 (H2 O)6]'
_cod_original_formula_units_Z 2
_cod_database_code 2232498
_cod_database_fobs_code 2232498

loop_
_symmetry_equiv_pos_as_xyz
'x, y, z'
'-x, -y, -z'

loop_
_atom_site_aniso_label
_atom_site_aniso_U_11
_atom_site_aniso_U_22
_atom_site_aniso_U_33
_atom_site_aniso_U_12
_atom_site_aniso_U_13
_atom_site_aniso_U_23
Rb1 0.0262(2) 0.0171(2) 0.0204(2) -0.00190(10) 0.0002(2) -0.0002(2)
Rb2 0.0249(2) 0.0198(2) 0.0253(2) 0.0007(2) -0.0048(2) -0.0018(2)
Rb3 0.0277(2) 0.0211(2) 0.0246(2) -0.0010(2) 0.0015(2) -0.0025(2)
Rb4 0.0295(2) 0.0267(2) 0.0293(2) -0.0062(2) -0.0006(2) -0.0025(2)
O1W 0.0374(16) 0.0230(13) 0.0327(16) -0.0024(11) -0.0112(13) 0.0077(12)
O2W 0.0365(15) 0.0207(13) 0.0206(14) -0.0041(11) -0.0079(11) 0.0017(11)
O3W 0.0296(15) 0.0294(14) 0.0244(15) -0.0006(11) 0.0013(12) -0.0019(11)
O4W 0.0239(14) 0.0321(14) 0.0205(15) -0.0067(11) 0.0000(11) -0.0007(11)
O5W 0.0396(16) 0.0243(14) 0.0410(18) 0.0054(11) 0.0109(13) 0.0038(13)
O6W 0.0340(16) 0.0355(15) 0.0281(16) -0.0022(12) 0.0020(12) 0.0073(12)
O13A 0.0419(16) 0.0232(13) 0.0177(15) 0.0012(11) -0.0007(12) -0.0018(11)
O13B 0.0371(16) 0.0263(14) 0.0193(15) -0.0130(12) -0.0037(12) -0.0003(11)
O13C 0.0326(16) 0.0296(14) 0.0321(17) -0.0088(12) -0.0080(12) 0.0096(12)
O13D 0.0395(16) 0.0211(13) 0.0236(15) -0.0104(11) 0.0004(12) -0.0002(11)
O14A 0.0231(14) 0.0243(13) 0.0240(15) 0.0021(10) -0.0040(11) 0.0073(11)
O14B 0.0322(15) 0.0301(14) 0.0172(15) -0.0058(11) -0.0049(12) 0.0007(11)
O14C 0.0398(17) 0.0380(15) 0.0211(15) -0.0043(12) -0.0105(13) 0.0050(12)
O14D 0.0345(15) 0.0229(13) 0.0223(15) -0.0099(11) 0.0053(11) 0.0050(11)
O21A 0.111(3) 0.0417(18) 0.030(2) -0.0270(17) -0.0076(18) 0.0036(16)
O21B 0.080(2) 0.0224(15) 0.0413(19) 0.0054(15) 0.0028(16) -0.0052(14)
O21C 0.102(3) 0.0254(16) 0.0350(19) 0.0044(16) -0.0021(17) -0.0048(14)
O21D 0.063(2) 0.0326(16) 0.0276(18) 0.0078(14) -0.0054(15) -0.0039(14)
O22A 0.171(4) 0.0407(19) 0.048(2) -0.039(2) 0.001(2) 0.0168(18)
O22B 0.070(2) 0.0582(19) 0.0254(18) -0.0220(16) -0.0124(16) -0.0147(15)
O22C 0.069(2) 0.064(2) 0.0262(18) -0.0232(16) -0.0142(16) -0.0139(15)
O22D 0.080(2) 0.0337(17) 0.054(2) -0.0240(16) 0.0004(17) 0.0134(16)
N2A 0.039(2) 0.0297(19) 0.029(2) -0.0024(15) -0.0024(17) 0.0106(17)
N2B 0.043(2) 0.0255(18) 0.025(2) -0.0122(16) 0.0077(16) -0.0063(15)
N2C 0.050(2) 0.0299(19) 0.021(2) -0.0138(16) -0.0002(17) -0.0022(16)
N2D 0.036(2) 0.0257(18) 0.036(2) -0.0021(15) -0.0112(17) 0.0012(17)
C1A 0.0126(18) 0.0249(19) 0.018(2) -0.0005(15) 0.0001(15) -0.0033(16)
C1B 0.0114(18) 0.0205(18) 0.023(2) -0.0037(14) -0.0024(15) 0.0007(16)
C1C 0.0125(18) 0.0206(18) 0.019(2) -0.0029(14) -0.0006(15) -0.0003(16)
C1D 0.0155(19) 0.0248(19) 0.019(2) -0.0026(15) 0.0006(15) 0.0004(16)
C2A 0.0169(19) 0.027(2) 0.023(2) -0.0024(15) -0.0009(16) 0.0035(17)
C2B 0.0195(19) 0.0168(18) 0.021(2) -0.0050(14) 0.0026(16) -0.0031(16)
C2C 0.020(2) 0.0184(18) 0.022(2) -0.0045(15) -0.0009(16) -0.0026(16)
C2D 0.0162(19) 0.0226(19) 0.026(2) -0.0039(15) 0.0000(16) -0.0004(17)
C3A 0.025(2) 0.044(2) 0.024(2) -0.0049(18) -0.0043(17) 0.0118(19)
C3B 0.027(2) 0.029(2) 0.023(2) -0.0048(17) -0.0016(17) 0.0025(18)
C3C 0.029(2) 0.034(2) 0.023(2) -0.0042(17) -0.0060(17) 0.0082(18)
C3D 0.027(2) 0.037(2) 0.023(2) -0.0041(17) -0.0032(17) 0.0080(19)
C4A 0.030(2) 0.059(3) 0.017(2) -0.007(2) -0.0052(18) 0.000(2)
C4B 0.030(2) 0.020(2) 0.037(3) -0.0017(16) -0.0011(19) 0.0083(18)
C4C 0.029(2) 0.023(2) 0.037(3) -0.0025(16) -0.0012(19) 0.0110(19)
C4D 0.032(2) 0.047(3) 0.024(2) -0.0042(19) -0.0071(19) -0.002(2)
C5A 0.026(2) 0.041(2) 0.027(2) -0.0059(18) -0.0018(18) -0.0081(19)
C5B 0.024(2) 0.0181(19) 0.033(2) -0.0024(15) 0.0013(17) -0.0047(17)
C5C 0.021(2) 0.0195(19) 0.045(3) -0.0028(16) 0.0013(18) -0.0041(18)
C5D 0.029(2) 0.035(2) 0.031(3) -0.0053(17) -0.0042(19) -0.0110(19)
C6A 0.022(2) 0.028(2) 0.022(2) 0.0002(16) -0.0016(16) -0.0006(17)
C6B 0.019(2) 0.026(2) 0.022(2) -0.0042(15) -0.0010(16) -0.0046(16)
C6C 0.0179(19) 0.028(2) 0.024(2) -0.0050(15) -0.0030(16) -0.0039(17)
C6D 0.025(2) 0.024(2) 0.028(2) -0.0018(16) -0.0015(17) 0.0020(17)
C11A 0.0198(19) 0.0247(19) 0.015(2) -0.0050(15) -0.0008(15) 0.0017(16)
C11B 0.022(2) 0.0200(19) 0.021(2) -0.0055(15) 0.0020(16) -0.0028(16)
C11C 0.0167(19) 0.0192(18) 0.025(2) -0.0026(14) 0.0002(16) -0.0025(16)
C11D 0.021(2) 0.0195(19) 0.025(2) 0.0005(15) -0.0016(16) -0.0037(16)
C12A 0.022(2) 0.0242(19) 0.022(2) -0.0004(15) 0.0022(16) -0.0004(17)
C12B 0.032(2) 0.0235(19) 0.019(2) -0.0099(16) -0.0027(17) -0.0006(16)
C12C 0.022(2) 0.028(2) 0.026(2) -0.0066(16) -0.0055(17) 0.0029(17)
C12D 0.026(2) 0.030(2) 0.023(2) -0.0122(16) -0.0017(17) -0.0004(18)
C13A 0.0158(19) 0.024(2) 0.021(2) -0.0053(15) -0.0011(15) -0.0006(17)
C13B 0.021(2) 0.0200(19) 0.016(2) 0.0002(15) 0.0043(16) -0.0019(16)
C13C 0.024(2) 0.030(2) 0.019(2) 0.0055(17) 0.0007(17) -0.0018(17)
C13D 0.0162(19) 0.024(2) 0.021(2) -0.0009(15) 0.0035(15) 0.0013(17)

loop_
_atom_site_type_symbol
_atom_site_label
_atom_site_fract_x
_atom_site_fract_y
_atom_site_fract_z
_atom_site_U_iso_or_equiv
_atom_site_thermal_displace_type
_atom_site_calc_flag
_atom_site_refinement_flags
_atom_site_occupancy
Rb Rb1 0.94219(5) 0.91218(4) 0.269380(10) 0.02120(10) Uani . . 1.000
Rb Rb2 0.44642(5) 0.56962(4) 0.231540(10) 0.02340(10) Uani . . 1.000
Rb Rb3 0.55354(5) 1.25576(4) 0.314070(10) 0.02450(10) Uani . . 1.000
Rb Rb4 1.05994(5) 1.23024(4) 0.186770(10) 0.02830(10) Uani . . 1.000
O O1W 1.0765(3) 0.6063(3) 0.30690(6) 0.0309(9) Uani . . 1.000
O O2W 0.7203(3) 1.2134(3) 0.24727(6) 0.0257(8) Uani . . 1.000
O O3W 1.3448(3) 0.9459(3) 0.25016(6) 0.0279(8) Uani . . 1.000
O O4W 0.8527(3) 0.5397(3) 0.25226(6) 0.0253(8) Uani . . 1.000
O O5W 0.2304(3) 0.2898(3) 0.25649(6) 0.0357(9) Uani . . 1.000
O O6W 0.5407(3) 0.9000(3) 0.19248(6) 0.0327(9) Uani . . 1.000
O O13A 0.9422(3) 0.8720(3) 0.20024(6) 0.0278(8) Uani . . 1.000
O O13B 0.1694(3) 1.3122(3) 0.34482(6) 0.0269(9) Uani . . 1.000
O O13C 0.4344(3) 0.1885(3) 0.15619(6) 0.0310(9) Uani . . 1.000
O O13D 0.4657(3) 1.6262(3) 0.30273(6) 0.0276(8) Uani . . 1.000
O O14A 1.0819(3) 0.6021(3) 0.19896(6) 0.0240(8) Uani . . 1.000
O O14B -0.0257(3) 1.2087(3) 0.30933(6) 0.0263(8) Uani . . 1.000
O O14C 0.6508(3) 0.3115(3) 0.18492(6) 0.0328(9) Uani . . 1.000
O O14D 0.5749(3) 1.8879(3) 0.30129(6) 0.0262(8) Uani . . 1.000
O O21A 0.9548(5) 1.2102(3) 0.11758(8) 0.0596(13) Uani . . 1.000
O O21B 0.0040(4) 1.1619(3) 0.44788(7) 0.0485(10) Uani . . 1.000
O O21C 0.4963(5) 0.3392(3) 0.05074(7) 0.0547(13) Uani . . 1.000
O O21D 0.6288(4) 1.2701(3) 0.38398(7) 0.0417(10) Uani . . 1.000
O O22A 0.9983(6) 1.2938(4) 0.06947(8) 0.0849(16) Uani . . 1.000
O O22B 0.1989(4) 1.0405(3) 0.48277(7) 0.0500(11) Uani . . 1.000
O O22C 0.2977(4) 0.4607(4) 0.01645(7) 0.0518(11) Uani . . 1.000
O O22D 0.4952(4) 1.1955(3) 0.42886(7) 0.0549(11) Uani . . 1.000
N N2A 0.9558(4) 1.1848(4) 0.08879(9) 0.0326(11) Uani . . 1.000
N N2B 0.1058(5) 1.0377(4) 0.45818(8) 0.0307(11) Uani . . 1.000
N N2C 0.3938(5) 0.4642(4) 0.04070(8) 0.0330(11) Uani . . 1.000
N N2D 0.5696(5) 1.3004(4) 0.41170(9) 0.0325(11) Uani . . 1.000
C C1A 0.9166(4) 0.8696(4) 0.09601(8) 0.0186(11) Uani . . 1.000
C C1B 0.0955(4) 0.8707(4) 0.40683(8) 0.0181(11) Uani . . 1.000
C C1C 0.4229(4) 0.6317(4) 0.09139(8) 0.0173(11) Uani . . 1.000
C C1D 0.5767(4) 1.6189(4) 0.40592(8) 0.0197(11) Uani . . 1.000
C C2A 0.9142(5) 1.0156(4) 0.07599(9) 0.0223(11) Uani . . 1.000
C C2B 0.1075(5) 0.8722(4) 0.44044(8) 0.0189(11) Uani . . 1.000
C C2C 0.3957(5) 0.6294(4) 0.05795(8) 0.0200(11) Uani . . 1.000
C C2D 0.5912(5) 1.4718(4) 0.42573(9) 0.0215(11) Uani . . 1.000
C C3A 0.8869(5) 1.0081(5) 0.04283(9) 0.0309(12) Uani . . 1.000
C C3B 0.1138(5) 0.7251(4) 0.45964(9) 0.0262(12) Uani . . 1.000
C C3C 0.3784(5) 0.7768(4) 0.03888(9) 0.0285(12) Uani . . 1.000
C C3D 0.6245(5) 1.4756(5) 0.45856(9) 0.0289(12) Uani . . 1.000
C C4A 0.8646(5) 0.8536(5) 0.02851(9) 0.0351(14) Uani . . 1.000
C C4B 0.1017(5) 0.5681(4) 0.44488(9) 0.0291(14) Uani . . 1.000
C C4C 0.3917(5) 0.9349(4) 0.05312(10) 0.0297(14) Uani . . 1.000
C C4D 0.6441(5) 1.6309(5) 0.47308(9) 0.0342(14) Uani . . 1.000
C C5A 0.8730(5) 0.7050(5) 0.04737(9) 0.0311(12) Uani . . 1.000
C C5B 0.0846(5) 0.5598(4) 0.41148(9) 0.0250(11) Uani . . 1.000
C C5C 0.4179(5) 0.9423(4) 0.08630(10) 0.0285(14) Uani . . 1.000
C C5D 0.6280(5) 1.7808(5) 0.45456(9) 0.0314(14) Uani . . 1.000
C C6A 0.8985(5) 0.7140(4) 0.08026(9) 0.0241(12) Uani . . 1.000
C C6B 0.0848(4) 0.7098(4) 0.39309(9) 0.0222(12) Uani . . 1.000
C C6C 0.4306(4) 0.7938(4) 0.10475(9) 0.0231(11) Uani . . 1.000
C C6D 0.5926(5) 1.7743(4) 0.42188(9) 0.0257(12) Uani . . 1.000
C C11A 0.9285(5) 0.8678(4) 0.13174(8) 0.0197(11) Uani . . 1.000
C C11B 0.1094(5) 1.0249(4) 0.38621(8) 0.0208(11) Uani . . 1.000
C C11C 0.4337(5) 0.4762(4) 0.11246(8) 0.0202(11) Uani . . 1.000
C C11D 0.5346(5) 1.6215(4) 0.37112(9) 0.0219(11) Uani . . 1.000
C C12A 1.0164(5) 0.7420(4) 0.14909(9) 0.0229(11) Uani . . 1.000
C C12B 0.0410(5) 1.0461(4) 0.35657(8) 0.0244(11) Uani . . 1.000
C C12C 0.5385(5) 0.4579(4) 0.13842(9) 0.0250(12) Uani . . 1.000
C C12D 0.5965(5) 1.7343(4) 0.35014(9) 0.0257(12) Uani . . 1.000
C C13A 1.0123(5) 0.7401(4) 0.18519(9) 0.0200(11) Uani . . 1.000
C C13B 0.0642(5) 1.2009(4) 0.33608(8) 0.0192(11) Uani . . 1.000
C C13C 0.5404(5) 0.3069(4) 0.16126(9) 0.0248(12) Uani . . 1.000
C C13D 0.5417(5) 1.7488(4) 0.31544(8) 0.0205(11) Uani . . 1.000
H H3A 0.88360 1.11070 0.03010 0.0370 Uiso calc R 1.000
H H3B 0.12630 0.73220 0.48250 0.0310 Uiso calc R 1.000
H H3C 0.35750 0.76910 0.01630 0.0340 Uiso calc R 1.000
H H3D 0.63370 1.37180 0.47100 0.0350 Uiso calc R 1.000
H H4A 0.84360 0.84810 0.00590 0.0420 Uiso calc R 1.000
H H4B 0.10510 0.46540 0.45760 0.0340 Uiso calc R 1.000
H H4C 0.38310 1.03750 0.04040 0.0360 Uiso calc R 1.000
H H4D 0.66860 1.63560 0.49560 0.0410 Uiso calc R 1.000
H H5A 0.86110 0.59640 0.03750 0.0370 Uiso calc R 1.000
H H5B 0.07280 0.45220 0.40130 0.0300 Uiso calc R 1.000
H H5C 0.42710 1.05080 0.09640 0.0340 Uiso calc R 1.000
H H5D 0.64150 1.88890 0.46450 0.0380 Uiso calc R 1.000
H H6A 0.90410 0.61040 0.09270 0.0290 Uiso calc R 1.000
H H6B 0.07730 0.70200 0.37020 0.0270 Uiso calc R 1.000
H H6C 0.44530 0.80260 0.12750 0.0280 Uiso calc R 1.000
H H6D 0.57850 1.87920 0.40980 0.0310 Uiso calc R 1.000
H H11A 0.86840 0.96450 0.14310 0.0240 Uiso calc R 1.000
H H11B 0.17260 1.11690 0.39490 0.0250 Uiso calc R 1.000
H H11C 0.36050 0.38420 0.10690 0.0240 Uiso calc R 1.000
H H11D 0.45810 1.53680 0.36320 0.0260 Uiso calc R 1.000
H H12A 1.08530 0.64860 0.13800 0.0270 Uiso calc R 1.000
H H12B -0.02690 0.95700 0.34800 0.0290 Uiso calc R 1.000
H H12C 0.61860 0.54640 0.14300 0.0300 Uiso calc R 1.000
H H12D 0.68230 1.81190 0.35770 0.0310 Uiso calc R 1.000
H H11W 1.0870 0.5170 0.3200 0.0370 Uiso . R 1.000
H H12W 1.1940 0.6300 0.3060 0.0370 Uiso . R 1.000
H H21W 0.7626 1.3064 0.2511 0.0310 Uiso . R 1.000
H H22W 0.6990 1.2086 0.2270 0.0310 Uiso . R 1.000
H H31W 1.4325 0.9193 0.2656 0.0340 Uiso . R 1.000
H H32W 1.4051 0.9443 0.2312 0.0340 Uiso . R 1.000
H H41W 0.9200 0.5600 0.2680 0.0300 Uiso . R 1.000
H H42W 0.9230 0.5590 0.2360 0.0300 Uiso . R 1.000
H H51W 0.2630 0.1750 0.2500 0.0430 Uiso . R 1.000
H H52W 0.1550 0.2800 0.2720 0.0430 Uiso . R 1.000
H H61W 0.5080 0.9900 0.1810 0.0390 Uiso . R 1.000
H H62W 0.6580 0.9100 0.1960 0.0390 Uiso . R 1.000

loop_
_atom_type_symbol
_atom_type_description
_atom_type_scat_dispersion_real
_atom_type_scat_dispersion_imag
_atom_type_scat_source
C C 0.0033 0.0016 'International Tables Vol C Tables 4.2.6.8 and 6.1.1.4'
H H 0.0000 0.0000 'International Tables Vol C Tables 4.2.6.8 and 6.1.1.4'
O O 0.0106 0.0060 'International Tables Vol C Tables 4.2.6.8 and 6.1.1.4'
N N 0.0061 0.0033 'International Tables Vol C Tables 4.2.6.8 and 6.1.1.4'
Rb Rb -0.9393 2.9676 'International Tables Vol C Tables 4.2.6.8 and 6.1.1.4'

loop_
_geom_angle_atom_site_label_1
_geom_angle_atom_site_label_2
_geom_angle_atom_site_label_3
_geom_angle_site_symmetry_1
_geom_angle_site_symmetry_3
_geom_angle
_geom_angle_publ_flag
O1W Rb1 O2W . . 162.58(7) no
O1W Rb1 O3W . . 87.71(6) no
O1W Rb1 O4W . . 56.37(6) no
O1W Rb1 O13A . . 116.20(7) no
O1W Rb1 O14D . 1_545 86.68(6) no
O1W Rb1 O14B . 1_655 107.58(7) no
O2W Rb1 O3W . . 107.75(6) no
O2W Rb1 O4W . . 123.12(6) no
O2W Rb1 O13A . . 76.13(7) no
O2W Rb1 O14D . 1_545 76.65(7) no
O2W Rb1 O14B . 1_655 66.82(7) no
O3W Rb1 O4W . . 107.40(6) no
O3W Rb1 O13A . . 77.01(6) no
O3W Rb1 O14D . 1_545 168.43(7) no
O3W Rb1 O14B . 1_655 85.81(6) no
O4W Rb1 O13A . . 70.06(7) no
O4W Rb1 O14D . 1_545 77.69(6) no
O4W Rb1 O14B . 1_655 157.51(7) no
O13A Rb1 O14D . 1_545 114.55(6) no
O13A Rb1 O14B . 1_655 131.78(7) no
O14B Rb1 O14D 1_655 1_545 86.25(6) no
O4W Rb2 O5W . . 113.24(6) no
O4W Rb2 O6W . . 87.01(6) no
O4W Rb2 O14C . . 75.46(6) no
O3W Rb2 O4W 1_455 . 97.87(6) no
O4W Rb2 O14A . 1_455 169.11(7) no
O4W Rb2 O13D . 1_545 69.65(6) no
O5W Rb2 O6W . . 159.69(6) no
O5W Rb2 O14C . . 87.92(6) no
O3W Rb2 O5W 1_455 . 122.39(6) no
O5W Rb2 O14A . 1_455 73.41(6) no
O5W Rb2 O13D . 1_545 79.29(7) no
O6W Rb2 O14C . . 96.02(6) no
O3W Rb2 O6W 1_455 . 52.37(6) no
O6W Rb2 O14A . 1_455 86.33(6) no
O6W Rb2 O13D . 1_545 111.05(6) no
O3W Rb2 O14C 1_455 . 148.30(6) no
O14A Rb2 O14C 1_455 . 96.69(6) no
O13D Rb2 O14C 1_545 . 133.82(6) no
O3W Rb2 O14A 1_455 1_455 84.84(6) no
O3W Rb2 O13D 1_455 1_545 67.50(6) no
O13D Rb2 O14A 1_545 1_455 120.90(6) no
O2W Rb3 O13B . . 137.47(6) no
O2W Rb3 O13D . . 90.66(7) no
O2W Rb3 O21D . . 146.59(7) no
O2W Rb3 O14D . 1_545 74.53(7) no
O2W Rb3 O14B . 1_655 64.25(6) no
O13B Rb3 O13D . . 78.95(6) no
O13B Rb3 O21D . . 75.95(7) no
O13B Rb3 O14D . 1_545 100.93(6) no
O13B Rb3 O14B . 1_655 158.27(7) no
O13D Rb3 O21D . . 98.02(7) no
O13D Rb3 O14D . 1_545 158.10(7) no
O13D Rb3 O14B . 1_655 103.66(6) no
O14D Rb3 O21D 1_545 . 103.21(7) no
O14B Rb3 O21D 1_655 . 82.34(7) no
O14B Rb3 O14D 1_655 1_545 84.63(6) no
O13A Rb4 O21A . . 91.50(7) no
O13A Rb4 O14A . 1_565 156.07(7) no
O13A Rb4 O14C . 1_565 82.00(6) no
O5W Rb4 O13A 1_665 . 96.67(6) no
O13A Rb4 O13C . 1_665 106.82(6) no
O14A Rb4 O21A 1_565 . 105.01(7) no
O14C Rb4 O21A 1_565 . 73.64(8) no
O5W Rb4 O21A 1_665 . 170.09(7) no
O13C Rb4 O21A 1_665 . 79.63(8) no
O14A Rb4 O14C 1_565 1_565 86.13(6) no
O5W Rb4 O14A 1_665 1_565 69.04(6) no
O13C Rb4 O14A 1_665 1_565 93.32(6) no
O5W Rb4 O14C 1_665 1_565 112.98(6) no
O13C Rb4 O14C 1_665 1_565 152.12(7) no
O5W Rb4 O13C 1_665 1_665 92.60(6) no
Rb1 O2W Rb3 . . 88.47(7) no
Rb1 O3W Rb2 . 1_655 96.96(6) no
Rb1 O4W Rb2 . . 105.80(7) no
Rb2 O5W Rb4 . 1_445 91.75(7) no
Rb1 O13A Rb4 . . 93.79(7) no
Rb1 O13A C13A . . 124.9(2) no
Rb4 O13A C13A . . 123.3(2) no
Rb3 O13B C13B . . 111.2(2) no
Rb4 O13C C13C 1_445 . 115.8(2) no
Rb3 O13D C13D . . 127.7(2) no
Rb2 O13D Rb3 1_565 . 91.02(7) no
Rb2 O13D C13D 1_565 . 124.6(2) no
Rb4 O14A C13A 1_545 . 134.0(2) no
Rb2 O14A C13A 1_655 . 123.9(2) no
Rb2 O14A Rb4 1_655 1_545 97.10(7) no
Rb1 O14B C13B 1_455 . 122.85(19) no
Rb3 O14B C13B 1_455 . 116.9(2) no
Rb1 O14B Rb3 1_455 1_455 88.60(6) no
Rb2 O14C C13C . . 104.89(19) no
Rb2 O14C Rb4 . 1_545 121.16(8) no
Rb4 O14C C13C 1_545 . 129.2(2) no
Rb1 O14D C13D 1_565 . 119.1(2) no
Rb3 O14D C13D 1_565 . 139.7(2) no
Rb1 O14D Rb3 1_565 1_565 89.15(6) no
Rb4 O21A N2A . . 164.5(3) no
Rb3 O21D N2D . . 149.2(2) no
H11W O1W H12W . . 100.00 no
H21W O2W H22W . . 109.00 no
H31W O3W H32W . . 108.00 no
H41W O4W H42W . . 103.00 no
H51W O5W H52W . . 103.00 no
H61W O6W H62W . . 103.00 no
O22A N2A C2A . . 117.8(3) no
O21A N2A O22A . . 121.4(3) no
O21A N2A C2A . . 120.8(3) no
O22B N2B C2B . . 118.3(3) no
O21B N2B C2B . . 117.7(3) no
O21B N2B O22B . . 124.0(3) no
O21C N2C C2C . . 118.0(3) no
O22C N2C C2C . . 118.3(3) no
O21C N2C O22C . . 123.6(3) no
O21D N2D C2D . . 119.0(3) no
O22D N2D C2D . . 117.5(3) no
O21D N2D O22D . . 123.6(3) no
C2A C1A C6A . . 115.6(3) no
C6A C1A C11A . . 118.4(3) no
C2A C1A C11A . . 126.0(3) no
C2B C1B C6B . . 115.6(3) no
C6B C1B C11B . . 120.7(3) no
C2B C1B C11B . . 123.5(3) no
C2C C1C C11C . . 124.2(3) no
C6C C1C C11C . . 120.3(3) no
C2C C1C C6C . . 115.5(3) no
C6D C1D C11D . . 119.4(3) no
C2D C1D C6D . . 115.2(3) no
C2D C1D C11D . . 125.4(3) no
N2A C2A C3A . . 116.2(3) no
C1A C2A C3A . . 122.4(3) no
N2A C2A C1A . . 121.3(3) no
N2B C2B C1B . . 120.7(3) no
C1B C2B C3B . . 123.8(3) no
N2B C2B C3B . . 115.5(3) no
N2C C2C C1C . . 120.5(3) no
C1C C2C C3C . . 123.4(3) no
N2C C2C C3C . . 116.1(3) no
N2D C2D C3D . . 116.4(3) no
N2D C2D C1D . . 120.0(3) no
C1D C2D C3D . . 123.6(3) no
C2A C3A C4A . . 120.1(3) no
C2B C3B C4B . . 118.5(3) no
C2C C3C C4C . . 119.1(3) no
C2D C3D C4D . . 119.2(3) no
C3A C4A C5A . . 119.3(3) no
C3B C4B C5B . . 120.1(3) no
C3C C4C C5C . . 119.1(3) no
C3D C4D C5D . . 119.4(3) no
C4A C5A C6A . . 120.2(3) no
C4B C5B C6B . . 119.5(3) no
C4C C5C C6C . . 120.4(3) no
C4D C5D C6D . . 120.5(3) no
C1A C6A C5A . . 122.4(3) no
C1B C6B C5B . . 122.6(3) no
C1C C6C C5C . . 122.5(3) no
C1D C6D C5D . . 122.2(3) no
C1A C11A C12A . . 125.0(3) no
C1B C11B C12B . . 125.4(3) no
C1C C11C C12C . . 123.8(3) no
C1D C11D C12D . . 124.1(3) no
C11A C12A C13A . . 123.0(3) no
C11B C12B C13B . . 123.8(3) no
C11C C12C C13C . . 124.4(3) no
C11D C12D C13D . . 124.8(3) no
O14A C13A C12A . . 116.7(3) no
O13A C13A O14A . . 124.0(3) no
O13A C13A C12A . . 119.2(3) no
O14B C13B C12B . . 115.9(3) no
O13B C13B O14B . . 123.7(3) no
O13B C13B C12B . . 120.3(3) no
O14C C13C C12C . . 115.5(3) no
O13C C13C C12C . . 119.6(3) no
O13C C13C O14C . . 124.9(3) no
O13D C13D C12D . . 119.0(3) no
O14D C13D C12D . . 115.7(3) no
O13D C13D O14D . . 125.3(3) no
C2A C3A H3A . . 120.00 no
C4A C3A H3A . . 120.00 no
C2B C3B H3B . . 121.00 no
C4B C3B H3B . . 121.00 no
C2C C3C H3C . . 120.00 no
C4C C3C H3C . . 121.00 no
C2D C3D H3D . . 120.00 no
C4D C3D H3D . . 120.00 no
C3A C4A H4A . . 120.00 no
C5A C4A H4A . . 120.00 no
C3B C4B H4B . . 120.00 no
C5B C4B H4B . . 120.00 no
C3C C4C H4C . . 121.00 no
C5C C4C H4C . . 120.00 no
C3D C4D H4D . . 120.00 no
C5D C4D H4D . . 120.00 no
C4A C5A H5A . . 120.00 no
C6A C5A H5A . . 120.00 no
C4B C5B H5B . . 120.00 no
C6B C5B H5B . . 120.00 no
C4C C5C H5C . . 120.00 no
C6C C5C H5C . . 120.00 no
C4D C5D H5D . . 120.00 no
C6D C5D H5D . . 120.00 no
C1A C6A H6A . . 119.00 no
C5A C6A H6A . . 119.00 no
C1B C6B H6B . . 119.00 no
C5B C6B H6B . . 119.00 no
C1C C6C H6C . . 119.00 no
C5C C6C H6C . . 119.00 no
C1D C6D H6D . . 119.00 no
C5D C6D H6D . . 119.00 no
C1A C11A H11A . . 117.00 no
C12A C11A H11A . . 118.00 no
C1B C11B H11B . . 117.00 no
C12B C11B H11B . . 117.00 no
C1C C11C H11C . . 118.00 no
C12C C11C H11C . . 118.00 no
C1D C11D H11D . . 118.00 no
C12D C11D H11D . . 118.00 no
C11A C12A H12A . . 119.00 no
C13A C12A H12A . . 118.00 no
C11B C12B H12B . . 118.00 no
C13B C12B H12B . . 118.00 no
C11C C12C H12C . . 118.00 no
C13C C12C H12C . . 118.00 no
C11D C12D H12D . . 118.00 no
C13D C12D H12D . . 118.00 no

loop_
_geom_bond_atom_site_label_1
_geom_bond_atom_site_label_2
_geom_bond_site_symmetry_2
_geom_bond_distance
_geom_bond_publ_flag
Rb1 O1W . 2.922(2) no
Rb1 O2W . 2.849(2) no
Rb1 O3W . 2.952(2) no
Rb1 O4W . 3.106(2) no
Rb1 O13A . 2.867(2) no
Rb1 O14D 1_545 2.889(2) no
Rb1 O14B 1_655 2.870(2) no
Rb2 O4W . 2.986(2) no
Rb2 O5W . 2.927(2) no
Rb2 O6W . 3.132(2) no
Rb2 O14C . 3.031(2) no
Rb2 O3W 1_455 3.047(2) no
Rb2 O14A 1_455 2.908(2) no
Rb2 O13D 1_545 2.977(2) no
Rb3 O2W . 2.975(2) no
Rb3 O13B . 2.952(2) no
Rb3 O13D . 2.926(2) no
Rb3 O21D . 2.944(3) no
Rb3 O14D 1_545 2.901(2) no
Rb3 O14B 1_655 2.947(2) no
Rb4 O13A . 3.018(2) no
Rb4 O21A . 2.969(3) no
Rb4 O14A 1_565 2.955(2) no
Rb4 O14C 1_565 2.889(2) no
Rb4 O5W 1_665 3.190(2) no
Rb4 O13C 1_665 2.883(2) no
O13A C13A . 1.258(4) no
O13B C13B . 1.247(4) no
O13C C13C . 1.256(4) no
O13D C13D . 1.256(4) no
O14A C13A . 1.273(4) no
O14B C13B . 1.281(4) no
O14C C13C . 1.262(4) no
O14D C13D . 1.261(4) no
O21A N2A . 1.204(5) no
O21B N2B . 1.228(4) no
O21C N2C . 1.231(4) no
O21D N2D . 1.223(5) no
O22A N2A . 1.210(5) no
O22B N2B . 1.220(4) no
O22C N2C . 1.220(4) no
O22D N2D . 1.219(4) no
O1W H12W . 0.8600 no
O1W H11W . 0.8700 no
O2W H21W . 0.8200 no
O2W H22W . 0.8500 no
O3W H32W . 0.8800 no
O3W H31W . 0.9100 no
O4W H42W . 0.8400 no
O4W H41W . 0.8400 no
O5W H51W . 0.9400 no
O5W H52W . 0.8300 no
O6W H61W . 0.8600 no
O6W H62W . 0.8500 no
N2A C2A . 1.476(5) no
N2B C2B . 1.483(4) no
N2C C2C . 1.473(4) no
N2D C2D . 1.478(5) no
C1A C11A . 1.476(5) no
C1A C6A . 1.394(5) no
C1A C2A . 1.396(5) no
C1B C6B . 1.385(4) no
C1B C2B . 1.389(5) no
C1B C11B . 1.472(4) no
C1C C11C . 1.480(4) no
C1C C2C . 1.395(5) no
C1C C6C . 1.385(4) no
C1D C2D . 1.397(5) no
C1D C6D . 1.394(5) no
C1D C11D . 1.470(5) no
C2A C3A . 1.386(5) no
C2B C3B . 1.383(5) no
C2C C3C . 1.382(5) no
C2D C3D . 1.379(5) no
C3A C4A . 1.365(5) no
C3B C4B . 1.378(5) no
C3C C4C . 1.377(5) no
C3D C4D . 1.370(5) no
C4A C5A . 1.384(5) no
C4B C5B . 1.386(5) no
C4C C5C . 1.386(6) no
C4D C5D . 1.385(5) no
C5A C6A . 1.374(5) no
C5B C6B . 1.385(5) no
C5C C6C . 1.374(5) no
C5D C6D . 1.377(5) no
C11A C12A . 1.322(5) no
C11B C12B . 1.326(5) no
C11C C12C . 1.312(5) no
C11D C12D . 1.320(5) no
C12A C13A . 1.487(5) no
C12B C13B . 1.483(4) no
C12C C13C . 1.497(5) no
C12D C13D . 1.490(5) no
C3A H3A . 0.9500 no
C3B H3B . 0.9500 no
C3C H3C . 0.9500 no
C3D H3D . 0.9500 no
C4A H4A . 0.9500 no
C4B H4B . 0.9500 no
C4C H4C . 0.9500 no
C4D H4D . 0.9500 no
C5A H5A . 0.9500 no
C5B H5B . 0.9500 no
C5C H5C . 0.9500 no
C5D H5D . 0.9500 no
C6A H6A . 0.9500 no
C6B H6B . 0.9500 no
C6C H6C . 0.9500 no
C6D H6D . 0.9500 no
C11A H11A . 0.9500 no
C11B H11B . 0.9500 no
C11C H11C . 0.9500 no
C11D H11D . 0.9500 no
C12A H12A . 0.9500 no
C12B H12B . 0.9500 no
C12C H12C . 0.9500 no
C12D H12D . 0.9500 no

loop_
_geom_hbond_atom_site_label_D
_geom_hbond_atom_site_label_H
_geom_hbond_atom_site_label_A
_geom_hbond_site_symmetry_A
_geom_hbond_distance_DH
_geom_hbond_distance_HA
_geom_hbond_distance_DA
_geom_hbond_angle_DHA
_geom_hbond_publ_flag
O1W H11W O13B 1_645 0.87 1.94 2.795(3) 167 yes
O1W H12W O13D 1_645 0.86 1.91 2.753(3) 167 yes
O2W H21W O4W 1_565 0.82 1.97 2.788(3) 170 yes
O2W H22W O14C 1_565 0.85 1.93 2.716(3) 153 yes
O3W H31W O14D 1_645 0.91 1.80 2.695(3) 169 yes
O3W H32W O6W 1_655 0.88 1.86 2.728(3) 170 yes
O4W H41W O1W . 0.84 2.02 2.852(3) 178 yes
O4W H42W O14A . 0.84 1.91 2.758(3) 180 yes
O5W H51W O3W 1_445 0.94 1.82 2.734(3) 163 yes
O5W H52W O14B 1_545 0.83 2.07 2.893(3) 170 yes
O6W H61W O13C 1_565 0.86 1.88 2.742(3) 179 yes
O6W H62W O13A . 0.85 2.00 2.834(3) 165 yes
C4B H4B O21B 1_545 0.95 2.56 3.290(4) 134 no
C4C H4C O21C 1_565 0.95 2.58 3.290(4) 132 no
C5A H5A O22C 2_665 0.95 2.57 3.238(5) 128 no
C5D H5D O22B 2_686 0.95 2.55 3.252(5) 131 no
C6D H6D O22D 1_565 0.95 2.60 3.297(4) 131 no
C11A H11A O13A . 0.95 2.51 2.826(4) 100 no
C11A H11A O21A . 0.95 2.29 2.741(4) 108 no
C11B H11B O21B . 0.95 2.47 2.819(4) 102 no
C11D H11D O21D . 0.95 2.46 2.801(4) 101 no

loop_
_geom_torsion_atom_site_label_1
_geom_torsion_atom_site_label_2
_geom_torsion_atom_site_label_3
_geom_torsion_atom_site_label_4
_geom_torsion_site_symmetry_1
_geom_torsion_site_symmetry_2
_geom_torsion_site_symmetry_4
_geom_torsion
_geom_torsion_publ_flag
O3W Rb1 O2W Rb3 . . . -128.58(6) no
O4W Rb1 O2W Rb3 . . . 105.70(7) no
O13A Rb1 O2W Rb3 . . . 160.21(7) no
O14D Rb1 O2W Rb3 1_545 . . 40.31(6) no
O14B Rb1 O2W Rb3 1_655 . . -51.33(6) no
O1W Rb1 O14D C13D 1_565 1_565 . -16.4(2) no
O2W Rb1 O14D C13D 1_565 1_565 . 168.7(2) no
O4W Rb1 O14D C13D 1_565 1_565 . 39.9(2) no
O13A Rb1 O14D C13D 1_565 1_565 . 101.0(2) no
O14B Rb1 O14D C13D 1_665 1_565 . -124.3(2) no
O1W Rb1 O3W Rb2 . . 1_655 47.34(7) no
O2W Rb1 O3W Rb2 . . 1_655 -140.82(7) no
O4W Rb1 O3W Rb2 . . 1_655 -6.26(8) no
O13A Rb1 O3W Rb2 . . 1_655 -70.21(7) no
O14B Rb1 O3W Rb2 1_655 . 1_655 155.16(7) no
O14B Rb1 O13A Rb4 1_655 . . 9.85(10) no
O1W Rb1 O13A C13A . . . -7.4(3) no
O2W Rb1 O13A C13A . . . -174.2(3) no
O3W Rb1 O13A C13A . . . 73.5(2) no
O4W Rb1 O13A C13A . . . -40.7(2) no
O1W Rb1 O4W Rb2 . . . 140.01(10) no
O2W Rb1 O4W Rb2 . . . -19.11(11) no
O3W Rb1 O4W Rb2 . . . -144.98(7) no
O13A Rb1 O4W Rb2 . . . -76.35(8) no
O14D Rb1 O4W Rb2 1_545 . . 45.77(7) no
O14B Rb1 O4W Rb2 1_655 . . 91.20(17) no
O1W Rb1 O13A Rb4 . . . -143.14(6) no
O2W Rb1 O13A Rb4 . . . 50.00(6) no
O14D Rb1 O14B C13B 1_445 1_455 . 96.4(2) no
O1W Rb1 O14B C13B 1_455 1_455 . 11.1(2) no
O2W Rb1 O14B C13B 1_455 1_455 . 173.5(3) no
O3W Rb1 O14B C13B 1_455 1_455 . -75.2(2) no
O4W Rb1 O14B C13B 1_455 1_455 . 52.2(3) no
O13A Rb1 O14B C13B 1_455 1_455 . -143.6(2) no
O14B Rb1 O13A C13A 1_655 . . 145.6(2) no
O14D Rb1 O13A Rb4 1_545 . . 118.02(6) no
O14D Rb1 O13A C13A 1_545 . . -106.2(2) no
O3W Rb1 O13A Rb4 . . . -62.29(6) no
O4W Rb1 O13A Rb4 . . . -176.51(7) no
O6W Rb2 O14C C13C . . . -76.6(2) no
O3W Rb2 O5W Rb4 1_455 . 1_445 110.48(7) no
O14A Rb2 O5W Rb4 1_455 . 1_445 37.95(6) no
O6W Rb2 O4W Rb1 . . . 42.82(7) no
O3W Rb2 O14C C13C 1_455 . . -80.6(2) no
O5W Rb2 O4W Rb1 . . . -138.91(7) no
O5W Rb2 O14C C13C . . . 83.5(2) no
O14A Rb2 O3W Rb1 . 1_655 . 44.45(7) no
O4W Rb2 O3W Rb1 1_655 1_655 . -146.17(7) no
O5W Rb2 O3W Rb1 1_655 1_655 . -22.17(10) no
O6W Rb2 O3W Rb1 1_655 1_655 . 133.79(9) no
O14C Rb2 O3W Rb1 1_655 1_655 . 138.82(9) no
O14C Rb2 O13D Rb3 1_565 1_565 . -32.16(10) no
O4W Rb2 O14C C13C . . . -161.9(2) no
O14C Rb2 O14A C13A 1_655 1_655 . -114.0(3) no
O3W Rb2 O14A Rb4 . 1_655 1_545 -167.99(7) no
O6W Rb2 O13D C13D 1_565 1_565 . -14.8(3) no
O14C Rb2 O13D C13D 1_565 1_565 . 106.9(2) no
O14C Rb2 O5W Rb4 . . 1_445 -59.66(6) no
O5W Rb2 O13D Rb3 1_565 1_565 . 44.39(6) no
O14C Rb2 O4W Rb1 . . . 139.84(8) no
O3W Rb2 O4W Rb1 1_455 . . -8.54(8) no
O13D Rb2 O4W Rb1 1_545 . . -70.94(7) no
O4W Rb2 O5W Rb4 . . 1_445 -132.86(6) no
O6W Rb2 O5W Rb4 . . 1_445 42.1(2) no
O13D Rb2 O5W Rb4 1_545 . 1_445 164.94(7) no
O3W Rb2 O14C Rb4 1_455 . 1_545 77.21(15) no
O6W Rb2 O13D Rb3 1_565 1_565 . -153.83(5) no
O3W Rb2 O14A C13A . 1_655 . 34.2(3) no
O4W Rb2 O13D C13D 1_565 1_565 . 63.5(2) no
O5W Rb2 O13D C13D 1_565 1_565 . -176.6(2) no
O5W Rb2 O14C Rb4 . . 1_545 -118.77(10) no
O6W Rb2 O14C Rb4 . . 1_545 81.21(9) no
O13D Rb2 O14C C13C 1_545 . . 156.45(19) no
O14A Rb2 O14C Rb4 1_455 . 1_545 168.21(9) no
O14A Rb2 O14C C13C 1_455 . . 10.5(2) no
O13D Rb2 O14C Rb4 1_545 . 1_545 -45.79(13) no
O4W Rb2 O14C Rb4 . . 1_545 -4.11(9) no
O6W Rb2 O14A C13A 1_655 1_655 . -18.3(3) no
O4W Rb2 O13D Rb3 1_565 1_565 . -75.51(6) no
O5W Rb2 O14A C13A 1_655 1_655 . 160.2(3) no
O14D Rb3 O13D Rb2 1_545 . 1_565 -20.70(19) no
O21D Rb3 O13D Rb2 . . 1_565 173.56(7) no
O14D Rb3 O2W Rb1 1_545 . . -40.57(6) no
O14B Rb3 O2W Rb1 1_655 . . 50.90(6) no
O2W Rb3 O13D Rb2 . . 1_565 25.92(6) no
O13B Rb3 O2W Rb1 . . . -129.95(8) no
O13B Rb3 O13D Rb2 . . 1_565 -112.55(7) no
O14B Rb3 O13B C13B 1_655 . . -128.4(2) no
O14B Rb3 O13D C13D 1_655 . . -47.4(3) no
O14D Rb3 O14B C13B 1_445 1_455 . -101.5(2) no
O14B Rb3 O13D Rb2 1_655 . 1_565 89.54(7) no
O13B Rb3 O14D C13D 1_565 1_565 . -46.4(3) no
O13D Rb3 O14D C13D 1_565 1_565 . -134.0(3) no
O21D Rb3 O14D C13D 1_565 1_565 . 31.5(3) no
O14B Rb3 O14D C13D 1_665 1_565 . 112.3(3) no
O21D Rb3 O2W Rb1 . . . 50.06(13) no
O13D Rb3 O2W Rb1 . . . 155.77(6) no
O2W Rb3 O14B C13B 1_455 1_455 . -176.9(2) no
O2W Rb3 O13B C13B . . . 53.7(2) no
O13D Rb3 O13B C13B . . . 132.4(2) no
O21D Rb3 O13B C13B . . . -126.3(2) no
O13D Rb3 O14B C13B 1_455 1_455 . 99.0(2) no
O14D Rb3 O13B C13B 1_545 . . -25.3(2) no
O2W Rb3 O21D N2D . . . 170.1(4) no
O13B Rb3 O21D N2D . . . -9.9(4) no
O2W Rb3 O14D C13D 1_565 1_565 . 177.1(3) no
O13B Rb3 O13D C13D . . . 110.5(3) no
O21D Rb3 O13D C13D . . . 36.6(3) no
O14D Rb3 O13D C13D 1_545 . . -157.7(2) no
O14B Rb3 O21D N2D 1_655 . . 169.3(4) no
O14D Rb3 O21D N2D 1_545 . . -108.1(4) no
O21D Rb3 O14B C13B 1_455 1_455 . 2.6(2) no
O13D Rb3 O21D N2D . . . 66.5(4) no
O13B Rb3 O14B C13B 1_455 1_455 . 4.6(3) no
O2W Rb3 O13D C13D . . . -111.0(3) no
O13A Rb4 O14C C13C 1_545 1_545 . -88.2(3) no
O14A Rb4 O14C C13C . 1_545 . 112.6(3) no
O21A Rb4 O13A C13A . . . 57.5(3) no
O14C Rb4 O5W Rb2 1_455 1_445 . -114.45(7) no
O13A Rb4 O14C Rb2 1_545 1_545 . 119.95(10) no
O21A Rb4 O14C Rb2 1_545 1_545 . -146.10(10) no
O5W Rb4 O14C Rb2 1_655 1_545 . 26.06(11) no
O21A Rb4 O14C C13C 1_545 1_545 . 5.7(2) no
O5W Rb4 O14C C13C 1_655 1_545 . 177.9(2) no
O5W Rb4 O13A Rb1 1_665 . . 19.90(6) no
O13C Rb4 O13A C13A 1_665 . . -22.2(3) no
O21A Rb4 O13C C13C 1_445 1_445 . 121.5(2) no
O13C Rb4 O14C C13C 1_655 1_545 . 22.8(3) no
O14C Rb4 O13C C13C 1_455 1_445 . 104.8(3) no
O14A Rb4 O13A C13A 1_565 . . -168.3(2) no
O14C Rb4 O13A C13A 1_565 . . 130.7(3) no
O5W Rb4 O13A C13A 1_665 . . -116.9(3) no
O14A Rb4 O13A Rb1 1_565 . . -31.47(18) no
O13C Rb4 O13A Rb1 1_665 . . 114.66(7) no
O14A Rb4 O5W Rb2 1_455 1_445 . -38.40(6) no
O13A Rb4 O5W Rb2 1_445 1_445 . 161.44(6) no
O5W Rb4 O14A C13A 1_655 1_545 . -166.8(3) no
O13C Rb4 O14A C13A 1_655 1_545 . 101.7(3) no
O14C Rb4 O13A Rb1 1_565 . . -92.46(7) no
O5W Rb4 O13C C13C . 1_445 . -52.3(2) no
O13A Rb4 O13C C13C 1_445 1_445 . -150.1(2) no
O13A Rb4 O14A C13A 1_545 1_545 . -110.6(3) no
O14A Rb4 O13C C13C 1_455 1_445 . 16.8(2) no
O21A Rb4 O14A C13A 1_545 1_545 . 21.6(3) no
O14C Rb4 O14A Rb2 . 1_545 1_655 155.45(8) no
O13C Rb4 O14C Rb2 1_655 1_545 . -129.00(13) no
O21A Rb4 O13A Rb1 . . . -165.71(8) no
O14A Rb4 O14C Rb2 . 1_545 . -39.22(9) no
O13C Rb4 O5W Rb2 . 1_445 . 54.16(7) no
O14C Rb4 O14A C13A . 1_545 . -50.4(3) no
Rb4 O13A C13A O14A . . . 128.4(3) no
Rb1 O13A C13A O14A . . . 4.7(5) no
Rb1 O13A C13A C12A . . . -175.1(2) no
Rb4 O13A C13A C12A . . . -51.5(4) no
Rb3 O13B C13B O14B . . . -81.9(3) no
Rb3 O13B C13B C12B . . . 96.5(3) no
Rb4 O13C C13C O14C 1_445 . . 88.2(4) no
Rb4 O13C C13C C12C 1_445 . . -90.9(3) no
Rb2 O13D C13D C12D 1_565 . . -161.1(2) no
Rb3 O13D C13D O14D . . . 143.9(3) no
Rb3 O13D C13D C12D . . . -37.1(4) no
Rb2 O13D C13D O14D 1_565 . . 19.8(5) no
Rb2 O14A C13A C12A 1_655 . . 106.7(3) no
Rb2 O14A C13A O13A 1_655 . . -73.1(4) no
Rb4 O14A C13A O13A 1_545 . . 138.2(3) no
Rb4 O14A C13A C12A 1_545 . . -41.9(4) no
Rb3 O14B C13B C12B 1_455 . . 67.8(3) no
Rb3 O14B C13B O13B 1_455 . . -113.8(3) no
Rb1 O14B C13B O13B 1_455 . . 139.1(3) no
Rb1 O14B C13B C12B 1_455 . . -39.3(4) no
Rb4 O14C C13C O13C 1_545 . . 101.8(4) no
Rb2 O14C C13C O13C . . . -103.0(3) no
Rb2 O14C C13C C12C . . . 76.2(3) no
Rb4 O14C C13C C12C 1_545 . . -79.1(3) no
Rb1 O14D C13D O13D 1_565 . . -91.9(4) no
Rb1 O14D C13D C12D 1_565 . . 89.0(3) no
Rb3 O14D C13D O13D 1_565 . . 139.2(3) no
Rb3 O14D C13D C12D 1_565 . . -39.9(5) no
Rb3 O21D N2D O22D . . . 85.3(5) no
Rb3 O21D N2D C2D . . . -95.8(5) no
O21A N2A C2A C1A . . . -15.1(5) no
O21A N2A C2A C3A . . . 169.4(3) no
O22A N2A C2A C1A . . . 161.9(4) no
O22A N2A C2A C3A . . . -13.5(5) no
O21B N2B C2B C1B . . . 36.3(5) no
O21B N2B C2B C3B . . . -141.2(3) no
O22B N2B C2B C1B . . . -146.7(3) no
O22B N2B C2B C3B . . . 35.8(5) no
O21C N2C C2C C1C . . . -32.8(5) no
O21C N2C C2C C3C . . . 144.2(4) no
O22C N2C C2C C1C . . . 150.4(3) no
O22C N2C C2C C3C . . . -32.5(5) no
O21D N2D C2D C1D . . . 34.7(5) no
O21D N2D C2D C3D . . . -145.6(4) no
O22D N2D C2D C1D . . . -146.3(3) no
O22D N2D C2D C3D . . . 33.4(5) no
C6A C1A C2A N2A . . . -172.4(3) no
C6A C1A C2A C3A . . . 2.8(5) no
C11A C1A C2A N2A . . . 10.3(5) no
C11A C1A C2A C3A . . . -174.6(3) no
C2A C1A C6A C5A . . . -2.3(5) no
C11A C1A C6A C5A . . . 175.3(3) no
C2A C1A C11A C12A . . . -146.6(4) no
C6A C1A C11A C12A . . . 36.1(5) no
C6B C1B C2B N2B . . . -175.6(3) no
C6B C1B C2B C3B . . . 1.7(5) no
C11B C1B C2B N2B . . . 9.5(5) no
C11B C1B C2B C3B . . . -173.3(3) no
C2B C1B C6B C5B . . . 0.5(4) no
C11B C1B C6B C5B . . . 175.5(3) no
C2B C1B C11B C12B . . . -157.3(3) no
C6B C1B C11B C12B . . . 28.0(5) no
C6C C1C C2C N2C . . . 177.2(3) no
C6C C1C C2C C3C . . . 0.4(5) no
C11C C1C C2C N2C . . . -5.8(5) no
C11C C1C C2C C3C . . . 177.3(3) no
C2C C1C C6C C5C . . . -1.8(4) no
C11C C1C C6C C5C . . . -178.9(3) no
C2C C1C C11C C12C . . . 147.8(4) no
C6C C1C C11C C12C . . . -35.4(5) no
C6D C1D C2D N2D . . . 177.8(3) no
C6D C1D C2D C3D . . . -1.9(5) no
C11D C1D C2D N2D . . . 2.0(5) no
C11D C1D C2D C3D . . . -177.7(3) no
C2D C1D C6D C5D . . . 2.6(5) no
C11D C1D C6D C5D . . . 178.7(3) no
C2D C1D C11D C12D . . . -150.3(4) no
C6D C1D C11D C12D . . . 34.1(5) no
N2A C2A C3A C4A . . . 174.2(3) no
C1A C2A C3A C4A . . . -1.2(5) no
N2B C2B C3B C4B . . . 175.4(3) no
C1B C2B C3B C4B . . . -2.1(5) no
N2C C2C C3C C4C . . . -175.8(3) no
C1C C2C C3C C4C . . . 1.2(5) no
N2D C2D C3D C4D . . . -179.4(3) no
C1D C2D C3D C4D . . . 0.3(5) no
C2A C3A C4A C5A . . . -1.1(5) no
C2B C3B C4B C5B . . . 0.3(5) no
C2C C3C C4C C5C . . . -1.4(5) no
C2D C3D C4D C5D . . . 0.7(5) no
C3A C4A C5A C6A . . . 1.7(5) no
C3B C4B C5B C6B . . . 1.7(5) no
C3C C4C C5C C6C . . . 0.1(5) no
C3D C4D C5D C6D . . . 0.0(5) no
C4A C5A C6A C1A . . . 0.1(5) no
C4B C5B C6B C1B . . . -2.1(5) no
C4C C5C C6C C1C . . . 1.6(5) no
C4D C5D C6D C1D . . . -1.8(5) no
C1A C11A C12A C13A . . . -175.4(3) no
C1B C11B C12B C13B . . . -177.7(3) no
C1C C11C C12C C13C . . . 175.5(3) no
C1D C11D C12D C13D . . . -174.4(3) no
C11A C12A C13A O13A . . . -8.7(5) no
C11A C12A C13A O14A . . . 171.5(3) no
C11B C12B C13B O13B . . . 7.9(5) no
C11B C12B C13B O14B . . . -173.6(3) no
C11C C12C C13C O13C . . . -1.0(5) no
C11C C12C C13C O14C . . . 179.8(3) no
C11D C12D C13D O13D . . . -16.1(5) no
C11D C12D C13D O14D . . . 163.1(3) no
